data_4029717
loop_
_publ_author_name
'Callebaut, Gert'
'Mangelinckx, Sven'
'Van der Veken, Pieter'
'T\"ornroos, Karl W'
'Augustyns, Koen'
'De Kimpe, Norbert'

_publ_section_title
;
 Asymmetric synthesis of \g-chloro-\a,\b-diamino- and
 \b,\g-aziridino-\a-aminoacylpyrrolidines and -piperidines via
 stereoselective Mannich-type additions of
 N-(diphenylmethylene)glycinamides across \a-chloro-N-sulfinylimines.
;
_journal_name_full 'Beilstein journal of organic chemistry'
_journal_page_first 2124
_journal_page_last 2131
_journal_paper_doi 10.3762/bjoc.8.239
_journal_volume 8
_journal_year 2012
_chemical_formula_sum 'C31 H36 Cl N3 O2 S'
_chemical_formula_weight 550.14
_chemical_name_systematic
; 
 ? 
;
_space_group_IT_number 4
_symmetry_space_group_name_Hall 'P 2yb'
_symmetry_space_group_name_H-M 'P 1 21 1'
_atom_sites_solution_hydrogens geom
_atom_sites_solution_primary direct
_atom_sites_solution_secondary difmap
_audit_creation_method SHELXL-97
_cell_angle_alpha 90.00
_cell_angle_beta 105.8580(10)
_cell_angle_gamma 90.00
_cell_formula_units_Z 2
_cell_length_a 10.4511(7)
_cell_length_b 9.1426(6)
_cell_length_c 16.1139(11)
_cell_measurement_temperature 123(2)
_cell_volume 1481.09(17)
_computing_structure_refinement 'SHELXL-97 (Sheldrick, 2008)'
_computing_structure_solution 'SHELXS-97 (Sheldrick, 2008)'
_diffrn_ambient_temperature 123(2)
_diffrn_measured_fraction_theta_full 0.994
_diffrn_measured_fraction_theta_max 0.994
_diffrn_radiation_monochromator graphite
_diffrn_radiation_source 'fine-focus sealed tube'
_diffrn_radiation_type MoK\a
_diffrn_radiation_wavelength 0.71073
_diffrn_reflns_av_R_equivalents 0.0000
_diffrn_reflns_av_sigmaI/netI 0.0528
_diffrn_reflns_limit_h_max 15
_diffrn_reflns_limit_h_min -15
_diffrn_reflns_limit_k_max 13
_diffrn_reflns_limit_k_min 0
_diffrn_reflns_limit_l_max 24
_diffrn_reflns_limit_l_min 0
_diffrn_reflns_number 9757
_diffrn_reflns_theta_full 32.07
_diffrn_reflns_theta_max 32.07
_diffrn_reflns_theta_min 2.03
_exptl_absorpt_coefficient_mu 0.231
_exptl_absorpt_correction_T_max 0.9406
_exptl_absorpt_correction_T_min 0.7791
_exptl_crystal_density_diffrn 1.234
_exptl_crystal_density_method 'not measured'
_exptl_crystal_F_000 584
_exptl_crystal_size_max 1.14
_exptl_crystal_size_mid 0.62
_exptl_crystal_size_min 0.27
_refine_diff_density_max 0.762
_refine_diff_density_min -0.347
_refine_diff_density_rms 0.082
_refine_ls_abs_structure_details 'Flack H D (1983), Acta Cryst. A39, 876-881'
_refine_ls_abs_structure_Flack 0.12(6)
_refine_ls_extinction_method none
_refine_ls_goodness_of_fit_ref 1.083
_refine_ls_hydrogen_treatment mixed
_refine_ls_matrix_type full
_refine_ls_number_parameters 350
_refine_ls_number_reflns 9757
_refine_ls_number_restraints 1
_refine_ls_restrained_S_all 1.083
_refine_ls_R_factor_all 0.0603
_refine_ls_R_factor_gt 0.0595
_refine_ls_shift/su_max 0.001
_refine_ls_shift/su_mean 0.000
_refine_ls_structure_factor_coef Fsqd
_refine_ls_weighting_details 'calc w=1/[\s^2^(Fo^2^)+(0.1059P)^2^+0.1801P] where P=(Fo^2^+2Fc^2^)/3'
_refine_ls_weighting_scheme calc
_refine_ls_wR_factor_gt 0.1511
_refine_ls_wR_factor_ref 0.1523
_reflns_number_gt 9521
_reflns_number_total 9757
_reflns_threshold_expression >2sigma(I)
_cod_data_source_file 1860-5397-8-239-S2.cif
_cod_data_source_block gc241
_cod_database_code 4029717

loop_
_symmetry_equiv_pos_as_xyz
'x, y, z'
'-x, y+1/2, -z'

loop_
_atom_site_label
_atom_site_type_symbol
_atom_site_fract_x
_atom_site_fract_y
_atom_site_fract_z
_atom_site_U_iso_or_equiv
_atom_site_adp_type
_atom_site_occupancy
_atom_site_symmetry_multiplicity
_atom_site_calc_flag
_atom_site_refinement_flags
S1 S 0.75137(8) 0.22670(8) 0.07398(4) 0.0496(2) Uani 1 1 d .
Cl1 Cl 0.60076(7) 0.77285(7) 0.07693(4) 0.04227(15) Uani 1 1 d .
N1 N 0.80683(14) 0.54065(19) 0.27438(10) 0.0205(3) Uani 1 1 d .
O2 O 0.7973(4) 0.2381(4) -0.00478(14) 0.0973(14) Uani 1 1 d .
C100 C 0.82202(16) 0.6020(2) 0.34786(11) 0.0179(3) Uani 1 1 d .
O1 O 0.66013(15) 0.31327(18) 0.30108(10) 0.0275(3) Uani 1 1 d .
N3 N 0.46536(16) 0.3905(2) 0.21162(12) 0.0252(3) Uani 1 1 d .
C1 C 1.1844(2) -0.1224(3) 0.32378(19) 0.0413(6) Uani 1 1 d .
H1A H 1.1446 -0.2000 0.3505 0.062 Uiso 1 1 calc R
H1B H 1.2350 -0.0560 0.3686 0.062 Uiso 1 1 calc R
H1C H 1.2440 -0.1658 0.2930 0.062 Uiso 1 1 calc R
C2 C 1.0765(2) -0.0386(2) 0.26132(15) 0.0283(4) Uani 1 1 d .
C3 C 0.9693(2) 0.0181(3) 0.28739(16) 0.0327(4) Uani 1 1 d .
H3 H 0.9640 0.0002 0.3444 0.039 Uiso 1 1 calc R
C4 C 0.8709(2) 0.0997(3) 0.23189(16) 0.0352(5) Uani 1 1 d .
H4 H 0.7991 0.1385 0.2506 0.042 Uiso 1 1 calc R
C5 C 0.8788(2) 0.1239(3) 0.14818(15) 0.0338(5) Uani 1 1 d .
N2 N 0.78339(17) 0.3798(2) 0.13052(10) 0.0233(3) Uani 1 1 d .
H6 H 0.847(3) 0.388(4) 0.165(2) 0.028 Uiso 1 1 d .
C7 C 0.68574(18) 0.4941(2) 0.12423(11) 0.0209(3) Uani 1 1 d .
H7 H 0.5983 0.4552 0.0891 0.025 Uiso 1 1 calc R
C8 C 0.67223(17) 0.5267(2) 0.21589(11) 0.0192(3) Uani 1 1 d .
H8 H 0.6224 0.6203 0.2152 0.023 Uiso 1 1 calc R
C9 C 0.70977(16) 0.6647(2) 0.37869(11) 0.0182(3) Uani 1 1 d .
C10 C 0.6672(2) 0.5902(2) 0.44153(14) 0.0280(4) Uani 1 1 d .
H10 H 0.7094 0.5013 0.4646 0.034 Uiso 1 1 calc R
C11 C 0.5633(2) 0.6449(3) 0.47080(17) 0.0329(5) Uani 1 1 d .
H11 H 0.5342 0.5932 0.5134 0.040 Uiso 1 1 calc R
C12 C 0.50212(19) 0.7754(3) 0.43757(15) 0.0289(4) Uani 1 1 d .
H12 H 0.4311 0.8130 0.4575 0.035 Uiso 1 1 calc R
C13 C 1.0807(2) -0.0140(3) 0.17705(17) 0.0328(4) Uani 1 1 d .
H13 H 1.1522 -0.0526 0.1581 0.039 Uiso 1 1 calc R
C14 C 0.9814(3) 0.0666(3) 0.11982(16) 0.0354(5) Uani 1 1 d .
H14 H 0.9844 0.0817 0.0621 0.042 Uiso 1 1 calc R
C15 C 0.7214(2) 0.6276(2) 0.07531(14) 0.0281(4) Uani 1 1 d .
C16 C 0.8589(3) 0.6910(3) 0.11471(19) 0.0408(5) Uani 1 1 d .
H16A H 0.9262 0.6156 0.1164 0.061 Uiso 1 1 calc R
H16B H 0.8655 0.7247 0.1735 0.061 Uiso 1 1 calc R
H16C H 0.8737 0.7735 0.0797 0.061 Uiso 1 1 calc R
C17 C 0.7022(4) 0.5885(4) -0.01922(16) 0.0505(7) Uani 1 1 d .
H17A H 0.7277 0.6720 -0.0494 0.076 Uiso 1 1 calc R
H17B H 0.6086 0.5643 -0.0458 0.076 Uiso 1 1 calc R
H17C H 0.7579 0.5040 -0.0233 0.076 Uiso 1 1 calc R
C18 C 0.59853(18) 0.4008(2) 0.24705(11) 0.0212(3) Uani 1 1 d .
C19 C 0.3912(2) 0.2741(3) 0.24097(13) 0.0288(4) Uani 1 1 d .
H19A H 0.4536 0.2126 0.2843 0.035 Uiso 1 1 calc R
H19B H 0.3468 0.2111 0.1915 0.035 Uiso 1 1 calc R
C20 C 0.2876(3) 0.3387(4) 0.28049(18) 0.0430(6) Uani 1 1 d .
H20A H 0.3325 0.3911 0.3343 0.052 Uiso 1 1 calc R
H20B H 0.2335 0.2591 0.2953 0.052 Uiso 1 1 calc R
C21 C 0.1974(3) 0.4440(5) 0.2179(2) 0.0568(10) Uani 1 1 d .
H21A H 0.1452 0.3894 0.1668 0.068 Uiso 1 1 calc R
H21B H 0.1344 0.4898 0.2461 0.068 Uiso 1 1 calc R
C22 C 0.2782(3) 0.5619(3) 0.18953(16) 0.0387(5) Uani 1 1 d .
H22A H 0.3234 0.6230 0.2397 0.046 Uiso 1 1 calc R
H22B H 0.2183 0.6258 0.1463 0.046 Uiso 1 1 calc R
C23 C 0.38158(18) 0.4935(2) 0.15055(12) 0.0234(3) Uani 1 1 d .
H23A H 0.3362 0.4414 0.0967 0.028 Uiso 1 1 calc R
H23B H 0.4378 0.5712 0.1361 0.028 Uiso 1 1 calc R
C24 C 0.5447(2) 0.8503(2) 0.37547(14) 0.0265(4) Uani 1 1 d .
H24 H 0.5026 0.9394 0.3528 0.032 Uiso 1 1 calc R
C25 C 0.64911(18) 0.7960(2) 0.34574(12) 0.0219(3) Uani 1 1 d .
H25 H 0.6785 0.8482 0.3034 0.026 Uiso 1 1 calc R
C26 C 0.95694(16) 0.6103(2) 0.40860(11) 0.0175(3) Uani 1 1 d .
C27 C 1.05794(17) 0.5149(2) 0.40030(11) 0.0192(3) Uani 1 1 d .
H27 H 1.0402 0.4446 0.3552 0.023 Uiso 1 1 calc R
C28 C 1.18409(17) 0.5231(2) 0.45813(12) 0.0219(3) Uani 1 1 d .
H28 H 1.2520 0.4578 0.4526 0.026 Uiso 1 1 calc R
C29 C 1.21090(17) 0.6265(2) 0.52378(12) 0.0226(3) Uani 1 1 d .
H29 H 1.2973 0.6322 0.5627 0.027 Uiso 1 1 calc R
C30 C 1.11222(18) 0.7211(2) 0.53275(12) 0.0235(3) Uani 1 1 d .
H30 H 1.1308 0.7918 0.5777 0.028 Uiso 1 1 calc R
C31 C 0.98469(17) 0.7123(2) 0.47537(12) 0.0225(3) Uani 1 1 d .
H31 H 0.9166 0.7763 0.4821 0.027 Uiso 1 1 calc R

loop_
_atom_site_aniso_label
_atom_site_aniso_U_11
_atom_site_aniso_U_22
_atom_site_aniso_U_33
_atom_site_aniso_U_23
_atom_site_aniso_U_13
_atom_site_aniso_U_12
S1 0.0617(4) 0.0394(3) 0.0298(3) -0.0182(2) -0.0176(3) 0.0207(3)
Cl1 0.0514(3) 0.0295(3) 0.0433(3) 0.0165(2) 0.0085(2) 0.0088(2)
N1 0.0214(6) 0.0251(7) 0.0126(6) -0.0014(5) 0.0006(5) 0.0022(5)
O2 0.171(3) 0.092(2) 0.0174(8) -0.0085(11) 0.0057(13) 0.081(2)
C100 0.0202(6) 0.0187(7) 0.0139(6) 0.0001(5) 0.0035(5) 0.0016(5)
O1 0.0323(7) 0.0288(7) 0.0191(6) 0.0083(6) 0.0029(5) 0.0062(5)
N3 0.0260(7) 0.0240(8) 0.0228(7) 0.0062(6) 0.0019(6) 0.0001(6)
C1 0.0380(11) 0.0422(13) 0.0440(14) 0.0123(11) 0.0114(10) 0.0143(10)
C2 0.0279(8) 0.0232(9) 0.0337(11) 0.0016(8) 0.0086(7) 0.0036(7)
C3 0.0364(10) 0.0310(10) 0.0325(10) 0.0033(9) 0.0127(8) 0.0114(8)
C4 0.0349(10) 0.0366(11) 0.0331(11) -0.0045(9) 0.0072(8) 0.0116(9)
C5 0.0429(11) 0.0254(9) 0.0276(10) -0.0081(8) 0.0002(8) 0.0092(8)
N2 0.0281(7) 0.0257(7) 0.0134(6) -0.0016(6) 0.0009(5) 0.0023(6)
C7 0.0268(7) 0.0222(8) 0.0107(6) 0.0008(6) 0.0004(5) -0.0004(6)
C8 0.0227(7) 0.0206(7) 0.0116(6) 0.0004(6) -0.0001(5) 0.0018(6)
C9 0.0197(7) 0.0188(7) 0.0152(7) -0.0004(6) 0.0031(5) 0.0019(5)
C10 0.0343(9) 0.0262(9) 0.0268(9) 0.0071(8) 0.0140(7) 0.0109(7)
C11 0.0373(10) 0.0338(11) 0.0354(11) 0.0080(9) 0.0230(9) 0.0072(8)
C12 0.0234(7) 0.0309(9) 0.0352(10) -0.0021(8) 0.0125(7) 0.0045(7)
C13 0.0350(10) 0.0299(10) 0.0368(11) 0.0013(9) 0.0156(9) 0.0036(8)
C14 0.0498(12) 0.0297(10) 0.0268(10) -0.0011(8) 0.0108(9) 0.0049(9)
C15 0.0366(9) 0.0270(9) 0.0201(8) 0.0052(7) 0.0067(7) -0.0005(7)
C16 0.0411(12) 0.0389(13) 0.0404(13) 0.0095(11) 0.0078(10) -0.0103(10)
C17 0.089(2) 0.0453(15) 0.0178(10) 0.0068(10) 0.0159(12) -0.0107(15)
C18 0.0267(8) 0.0215(8) 0.0137(7) 0.0012(6) 0.0028(6) 0.0019(6)
C19 0.0366(9) 0.0258(9) 0.0234(8) 0.0014(7) 0.0072(7) -0.0048(8)
C20 0.0511(13) 0.0543(16) 0.0292(11) 0.0130(11) 0.0203(10) 0.0057(12)
C21 0.0464(14) 0.083(3) 0.0520(17) 0.0316(18) 0.0321(13) 0.0199(15)
C22 0.0490(13) 0.0457(14) 0.0246(10) 0.0067(9) 0.0157(9) 0.0190(11)
C23 0.0240(7) 0.0277(9) 0.0164(7) 0.0031(6) 0.0023(6) 0.0027(6)
C24 0.0266(8) 0.0202(8) 0.0313(10) -0.0002(7) 0.0056(7) 0.0042(6)
C25 0.0238(7) 0.0182(8) 0.0228(8) 0.0021(6) 0.0050(6) 0.0025(6)
C26 0.0201(6) 0.0188(7) 0.0120(6) 0.0004(5) 0.0018(5) 0.0007(5)
C27 0.0213(7) 0.0196(7) 0.0163(7) -0.0016(6) 0.0046(5) 0.0005(6)
C28 0.0198(7) 0.0259(8) 0.0190(7) 0.0004(6) 0.0037(5) 0.0030(6)
C29 0.0213(7) 0.0258(8) 0.0180(8) -0.0004(6) 0.0011(6) -0.0025(6)
C30 0.0255(7) 0.0241(8) 0.0184(7) -0.0055(7) 0.0020(6) -0.0017(6)
C31 0.0241(7) 0.0230(8) 0.0186(7) -0.0053(6) 0.0026(6) 0.0027(6)

loop_
_atom_type_symbol
_atom_type_description
_atom_type_scat_dispersion_real
_atom_type_scat_dispersion_imag
_atom_type_scat_source
C C 0.0033 0.0016 'International Tables Vol C Tables 4.2.6.8 and 6.1.1.4'
H H 0.0000 0.0000 'International Tables Vol C Tables 4.2.6.8 and 6.1.1.4'
N N 0.0061 0.0033 'International Tables Vol C Tables 4.2.6.8 and 6.1.1.4'
O O 0.0106 0.0060 'International Tables Vol C Tables 4.2.6.8 and 6.1.1.4'
S S 0.1246 0.1234 'International Tables Vol C Tables 4.2.6.8 and 6.1.1.4'
Cl Cl 0.1484 0.1585 'International Tables Vol C Tables 4.2.6.8 and 6.1.1.4'

loop_
_geom_angle_atom_site_label_1
_geom_angle_atom_site_label_2
_geom_angle_atom_site_label_3
_geom_angle
O2 S1 N2 110.42(18)
O2 S1 C5 104.65(15)
N2 S1 C5 94.27(9)
C100 N1 C8 119.10(15)
N1 C100 C26 119.22(15)
N1 C100 C9 124.11(15)
C26 C100 C9 116.65(15)
C18 N3 C23 126.42(17)
C18 N3 C19 119.13(17)
C23 N3 C19 114.21(16)
C2 C1 H1A 109.5
C2 C1 H1B 109.5
H1A C1 H1B 109.5
C2 C1 H1C 109.5
H1A C1 H1C 109.5
H1B C1 H1C 109.5
C13 C2 C3 118.4(2)
C13 C2 C1 121.3(2)
C3 C2 C1 120.3(2)
C4 C3 C2 121.4(2)
C4 C3 H3 119.3
C2 C3 H3 119.3
C3 C4 C5 118.8(2)
C3 C4 H4 120.6
C5 C4 H4 120.6
C14 C5 C4 121.2(2)
C14 C5 S1 118.79(19)
C4 C5 S1 119.96(18)
C7 N2 S1 122.75(13)
C7 N2 H6 116(2)
S1 N2 H6 120(2)
N2 C7 C8 108.58(14)
N2 C7 C15 109.95(16)
C8 C7 C15 115.45(16)
N2 C7 H7 107.5
C8 C7 H7 107.5
C15 C7 H7 107.5
N1 C8 C18 109.36(14)
N1 C8 C7 107.89(14)
C18 C8 C7 110.51(15)
N1 C8 H8 109.7
C18 C8 H8 109.7
C7 C8 H8 109.7
C10 C9 C25 119.80(16)
C10 C9 C100 119.10(16)
C25 C9 C100 121.10(16)
C11 C10 C9 120.39(19)
C11 C10 H10 119.8
C9 C10 H10 119.8
C10 C11 C12 119.9(2)
C10 C11 H11 120.1
C12 C11 H11 120.1
C24 C12 C11 119.94(18)
C24 C12 H12 120.0
C11 C12 H12 120.0
C2 C13 C14 121.0(2)
C2 C13 H13 119.5
C14 C13 H13 119.5
C5 C14 C13 119.1(2)
C5 C14 H14 120.4
C13 C14 H14 120.4
C16 C15 C17 111.0(2)
C16 C15 C7 114.77(18)
C17 C15 C7 109.82(19)
C16 C15 Cl1 107.03(18)
C17 C15 Cl1 106.28(18)
C7 C15 Cl1 107.47(14)
C15 C16 H16A 109.5
C15 C16 H16B 109.5
H16A C16 H16B 109.5
C15 C16 H16C 109.5
H16A C16 H16C 109.5
H16B C16 H16C 109.5
C15 C17 H17A 109.5
C15 C17 H17B 109.5
H17A C17 H17B 109.5
C15 C17 H17C 109.5
H17A C17 H17C 109.5
H17B C17 H17C 109.5
O1 C18 N3 122.14(19)
O1 C18 C8 120.36(17)
N3 C18 C8 117.49(16)
N3 C19 C20 110.7(2)
N3 C19 H19A 109.5
C20 C19 H19A 109.5
N3 C19 H19B 109.5
C20 C19 H19B 109.5
H19A C19 H19B 108.1
C19 C20 C21 110.6(2)
C19 C20 H20A 109.5
C21 C20 H20A 109.5
C19 C20 H20B 109.5
C21 C20 H20B 109.5
H20A C20 H20B 108.1
C22 C21 C20 110.8(2)
C22 C21 H21A 109.5
C20 C21 H21A 109.5
C22 C21 H21B 109.5
C20 C21 H21B 109.5
H21A C21 H21B 108.1
C21 C22 C23 110.4(2)
C21 C22 H22A 109.6
C23 C22 H22A 109.6
C21 C22 H22B 109.6
C23 C22 H22B 109.6
H22A C22 H22B 108.1
N3 C23 C22 110.33(17)
N3 C23 H23A 109.6
C22 C23 H23A 109.6
N3 C23 H23B 109.6
C22 C23 H23B 109.6
H23A C23 H23B 108.1
C12 C24 C25 120.50(18)
C12 C24 H24 119.7
C25 C24 H24 119.7
C9 C25 C24 119.49(18)
C9 C25 H25 120.3
C24 C25 H25 120.3
C31 C26 C27 119.10(15)
C31 C26 C100 120.26(15)
C27 C26 C100 120.63(15)
C28 C27 C26 120.09(16)
C28 C27 H27 120.0
C26 C27 H27 120.0
C29 C28 C27 120.22(16)
C29 C28 H28 119.9
C27 C28 H28 119.9
C30 C29 C28 120.27(16)
C30 C29 H29 119.9
C28 C29 H29 119.9
C29 C30 C31 119.79(17)
C29 C30 H30 120.1
C31 C30 H30 120.1
C26 C31 C30 120.52(16)
C26 C31 H31 119.7
C30 C31 H31 119.7

loop_
_geom_bond_atom_site_label_1
_geom_bond_atom_site_label_2
_geom_bond_distance
S1 O2 1.478(3)
S1 N2 1.6537(19)
S1 C5 1.793(2)
Cl1 C15 1.837(2)
N1 C100 1.280(2)
N1 C8 1.469(2)
C100 C26 1.483(2)
C100 C9 1.507(2)
O1 C18 1.228(2)
N3 C18 1.356(2)
N3 C23 1.467(2)
N3 C19 1.469(3)
C1 C2 1.501(3)
C1 H1A 0.9800
C1 H1B 0.9800
C1 H1C 0.9800
C2 C13 1.389(3)
C2 C3 1.399(3)
C3 C4 1.382(3)
C3 H3 0.9500
C4 C5 1.392(4)
C4 H4 0.9500
C5 C14 1.379(3)
N2 C7 1.445(3)
N2 H6 0.75(3)
C7 C8 1.551(2)
C7 C15 1.552(3)
C7 H7 1.0000
C8 C18 1.543(3)
C8 H8 1.0000
C9 C10 1.391(3)
C9 C25 1.393(2)
C10 C11 1.389(3)
C10 H10 0.9500
C11 C12 1.390(3)
C11 H11 0.9500
C12 C24 1.383(3)
C12 H12 0.9500
C13 C14 1.395(3)
C13 H13 0.9500
C14 H14 0.9500
C15 C16 1.518(3)
C15 C17 1.524(3)
C16 H16A 0.9800
C16 H16B 0.9800
C16 H16C 0.9800
C17 H17A 0.9800
C17 H17B 0.9800
C17 H17C 0.9800
C19 C20 1.518(3)
C19 H19A 0.9900
C19 H19B 0.9900
C20 C21 1.520(4)
C20 H20A 0.9900
C20 H20B 0.9900
C21 C22 1.515(4)
C21 H21A 0.9900
C21 H21B 0.9900
C22 C23 1.524(3)
C22 H22A 0.9900
C22 H22B 0.9900
C23 H23A 0.9900
C23 H23B 0.9900
C24 C25 1.398(3)
C24 H24 0.9500
C25 H25 0.9500
C26 C31 1.393(2)
C26 C27 1.404(2)
C27 C28 1.393(2)
C27 H27 0.9500
C28 C29 1.389(3)
C28 H28 0.9500
C29 C30 1.384(3)
C29 H29 0.9500
C30 C31 1.402(2)
C30 H30 0.9500
C31 H31 0.9500

loop_
_geom_torsion_atom_site_label_1
_geom_torsion_atom_site_label_2
_geom_torsion_atom_site_label_3
_geom_torsion_atom_site_label_4
_geom_torsion
C8 N1 C100 C26 177.27(16)
C8 N1 C100 C9 -1.2(3)
C13 C2 C3 C4 -1.5(4)
C1 C2 C3 C4 177.9(2)
C2 C3 C4 C5 0.7(4)
C3 C4 C5 C14 0.9(4)
C3 C4 C5 S1 179.0(2)
O2 S1 C5 C14 -5.6(3)
N2 S1 C5 C14 -118.0(2)
O2 S1 C5 C4 176.3(3)
N2 S1 C5 C4 63.9(2)
O2 S1 N2 C7 96.5(2)
C5 S1 N2 C7 -156.16(17)
S1 N2 C7 C8 125.03(15)
S1 N2 C7 C15 -107.79(18)
C100 N1 C8 C18 -76.8(2)
C100 N1 C8 C7 162.98(17)
N2 C7 C8 N1 47.09(19)
C15 C7 C8 N1 -76.86(19)
N2 C7 C8 C18 -72.43(18)
C15 C7 C8 C18 163.61(16)
N1 C100 C9 C10 106.2(2)
C26 C100 C9 C10 -72.3(2)
N1 C100 C9 C25 -74.2(3)
C26 C100 C9 C25 107.3(2)
C25 C9 C10 C11 0.9(3)
C100 C9 C10 C11 -179.6(2)
C9 C10 C11 C12 -0.4(4)
C10 C11 C12 C24 0.0(4)
C3 C2 C13 C14 0.7(4)
C1 C2 C13 C14 -178.7(2)
C4 C5 C14 C13 -1.7(4)
S1 C5 C14 C13 -179.76(19)
C2 C13 C14 C5 0.9(4)
N2 C7 C15 C16 -56.9(2)
C8 C7 C15 C16 66.3(2)
N2 C7 C15 C17 69.0(2)
C8 C7 C15 C17 -167.8(2)
N2 C7 C15 Cl1 -175.84(13)
C8 C7 C15 Cl1 -52.61(19)
C23 N3 C18 O1 176.33(19)
C19 N3 C18 O1 2.3(3)
C23 N3 C18 C8 -4.7(3)
C19 N3 C18 C8 -178.66(17)
N1 C8 C18 O1 -13.8(2)
C7 C8 C18 O1 104.8(2)
N1 C8 C18 N3 167.15(17)
C7 C8 C18 N3 -74.2(2)
C18 N3 C19 C20 118.7(2)
C23 N3 C19 C20 -56.0(2)
N3 C19 C20 C21 54.3(3)
C19 C20 C21 C22 -55.5(4)
C20 C21 C22 C23 55.9(3)
C18 N3 C23 C22 -117.9(2)
C19 N3 C23 C22 56.4(2)
C21 C22 C23 N3 -55.3(3)
C11 C12 C24 C25 -0.1(3)
C10 C9 C25 C24 -0.9(3)
C100 C9 C25 C24 179.57(17)
C12 C24 C25 C9 0.5(3)
N1 C100 C26 C31 160.07(18)
C9 C100 C26 C31 -21.4(2)
N1 C100 C26 C27 -20.6(3)
C9 C100 C26 C27 157.96(16)
C31 C26 C27 C28 -0.2(3)
C100 C26 C27 C28 -179.58(17)
C26 C27 C28 C29 -0.6(3)
C27 C28 C29 C30 0.6(3)
C28 C29 C30 C31 0.1(3)
C27 C26 C31 C30 1.0(3)
C100 C26 C31 C30 -179.70(17)
C29 C30 C31 C26 -0.9(3)
